data_7213673
loop_
_publ_author_name
'Liu, Qing-Xiang'
'Bi, Yue'
'Zhao, Xiao-Jun'
'Zhao, Zhi-Xiang'
'Wang, Jian-Hua'
'Wang, Xiu-Guang'

_publ_section_title
;
 Copper(ii) and cobalt(ii) complexes based on bis-benzimidazolyl ligand
 with 1,2-bis(2&#x2032;-ethoxy)phenyl linker: synthesis, crystal structure
 and conformations
;
_journal_issue 10
_journal_name_full CrystEngComm
_journal_page_first 1950
_journal_paper_doi 10.1039/c3ce40957k
_journal_volume 16
_journal_year 2014
_chemical_formula_sum 'C24 H22 Cu N4 O6 S'
_chemical_formula_weight 558.06
_chemical_name_systematic
; 
 ? 
;
_space_group_IT_number 2
_symmetry_cell_setting triclinic
_symmetry_space_group_name_Hall '-P 1'
_symmetry_space_group_name_H-M 'P -1'
_atom_sites_solution_hydrogens geom
_atom_sites_solution_primary direct
_atom_sites_solution_secondary difmap
_audit_creation_method SHELXL-97
_cell_angle_alpha 102.8160(10)
_cell_angle_beta 103.3060(10)
_cell_angle_gamma 98.2450(10)
_cell_formula_units_Z 2
_cell_length_a 9.8299(4)
_cell_length_b 11.2063(5)
_cell_length_c 11.6827(5)
_cell_measurement_reflns_used 4448
_cell_measurement_temperature 296(2)
_cell_measurement_theta_max 27.98
_cell_measurement_theta_min 2.58
_cell_volume 1195.26(9)
_computing_cell_refinement 'Bruker SMART'
_computing_data_collection 'Bruker SMART'
_computing_data_reduction 'Bruker SAINT'
_computing_molecular_graphics 'Bruker SHELXTL'
_computing_publication_material 'Bruker SHELXTL'
_computing_structure_refinement 'SHELXL-97 (Sheldrick, 1997)'
_computing_structure_solution 'SHELXS-97 (Sheldrick, 1990)'
_diffrn_ambient_temperature 296(2)
_diffrn_measured_fraction_theta_full 0.989
_diffrn_measured_fraction_theta_max 0.989
_diffrn_measurement_device_type 'CCD area detector'
_diffrn_measurement_method 'phi and omega scans'
_diffrn_radiation_monochromator graphite
_diffrn_radiation_source 'fine-focus sealed tube'
_diffrn_radiation_type MoK\a
_diffrn_radiation_wavelength 0.71073
_diffrn_reflns_av_R_equivalents 0.0094
_diffrn_reflns_av_sigmaI/netI 0.0180
_diffrn_reflns_limit_h_max 11
_diffrn_reflns_limit_h_min -11
_diffrn_reflns_limit_k_max 13
_diffrn_reflns_limit_k_min -13
_diffrn_reflns_limit_l_max 7
_diffrn_reflns_limit_l_min -13
_diffrn_reflns_number 6047
_diffrn_reflns_theta_full 25.00
_diffrn_reflns_theta_max 25.00
_diffrn_reflns_theta_min 1.86
_exptl_absorpt_coefficient_mu 1.050
_exptl_absorpt_correction_T_max 0.8417
_exptl_absorpt_correction_T_min 0.8019
_exptl_absorpt_correction_type multi-scan
_exptl_absorpt_process_details SADABS
_exptl_crystal_colour BLUE
_exptl_crystal_density_diffrn 1.551
_exptl_crystal_density_meas ?
_exptl_crystal_density_method 'not measured'
_exptl_crystal_description BLOCK
_exptl_crystal_F_000 574
_exptl_crystal_size_max 0.22
_exptl_crystal_size_mid 0.18
_exptl_crystal_size_min 0.17
_refine_diff_density_max 2.407
_refine_diff_density_min -1.308
_refine_diff_density_rms 0.141
_refine_ls_extinction_method none
_refine_ls_goodness_of_fit_ref 1.049
_refine_ls_hydrogen_treatment constr
_refine_ls_matrix_type full
_refine_ls_number_parameters 301
_refine_ls_number_reflns 4167
_refine_ls_number_restraints 146
_refine_ls_restrained_S_all 1.324
_refine_ls_R_factor_all 0.0912
_refine_ls_R_factor_gt 0.0853
_refine_ls_shift/su_max 0.000
_refine_ls_shift/su_mean 0.000
_refine_ls_structure_factor_coef Fsqd
_refine_ls_weighting_details 'calc w=1/[\s^2^(Fo^2^)+(0.1204P)^2^+7.2906P] where P=(Fo^2^+2Fc^2^)/3'
_refine_ls_weighting_scheme calc
_refine_ls_wR_factor_gt 0.2243
_refine_ls_wR_factor_ref 0.2304
_reflns_number_gt 3768
_reflns_number_total 4167
_reflns_threshold_expression >2sigma(I)
_cod_data_source_file c3ce40957k.txt
_cod_data_source_block 100316a
_cod_depositor_comments
;
The following automatic conversions were performed:

'_symmetry_cell_setting' value 'Triclinic' changed to 'triclinic'
according to
/usr/data/users/saulius/automatic-downloads/current/RSC/lib/dictionaries/cif_core.dic
dictionary named 'cif_core.dic' version 2.4.2 from
2011-04-26.

'_exptl_absorpt_correction_type' value 'MULTI-SCAN'
changed to 'multi-scan' according to
/usr/data/users/saulius/automatic-downloads/current/RSC/lib/dictionaries/cif_core.dic
dictionary named 'cif_core.dic' version 2.4.2 from 2011-04-26.

Automatic conversion script
Id: cif_fix_values 2281 2013-09-26 08:29:07Z andrius 

The following automatic conversions were performed:

'_exptl_crystal_density_meas' value 'NONE' was changed to '?' - the
value is perceived as not measured.

Automatic conversion script
Id: cif_fix_values 3008 2015-01-20 13:52:24Z robertas 
;
_cod_original_sg_symbol_H-M P-1
_cod_database_code 7213673

loop_
_symmetry_equiv_pos_as_xyz
'x, y, z'
'-x, -y, -z'

loop_
_atom_site_label
_atom_site_type_symbol
_atom_site_fract_x
_atom_site_fract_y
_atom_site_fract_z
_atom_site_U_iso_or_equiv
_atom_site_adp_type
_atom_site_occupancy
_atom_site_symmetry_multiplicity
_atom_site_calc_flag
_atom_site_refinement_flags
Cu1 Cu 0.06053(9) 0.38842(8) 0.35360(9) 0.0334(4) Uani 1 1 d .
S1 S -0.08006(19) 0.56572(17) 0.34894(17) 0.0326(5) Uani 1 1 d .
O1 O 0.2724(8) -0.0540(7) 0.3501(9) 0.077(2) Uani 1 1 d D
O2 O 0.5080(6) 0.1032(5) 0.3820(6) 0.0473(14) Uani 1 1 d .
O3 O -0.1328(6) 0.4267(5) 0.3221(6) 0.0450(14) Uani 1 1 d .
O4 O 0.0781(6) 0.5737(5) 0.3774(6) 0.0409(13) Uani 1 1 d .
O5 O -0.1186(7) 0.6302(6) 0.4558(6) 0.0542(17) Uani 1 1 d .
O6 O -0.1324(7) 0.6125(6) 0.2462(6) 0.0529(16) Uani 1 1 d .
N3 N 0.4769(6) 0.3503(6) 0.3763(6) 0.0320(13) Uani 1 1 d .
N4 N 0.2565(6) 0.3841(6) 0.3442(6) 0.0336(14) Uani 1 1 d .
N2 N -0.0033(7) -0.0014(5) 0.2339(6) 0.107(4) Uani 1 1 d GDU
C7 C 0.0618(7) 0.1167(6) 0.3179(6) 0.087(3) Uani 1 1 d GDU
H7 H 0.1350 0.1313 0.3890 0.104 Uiso 1 1 calc R
N1 N -0.0045(7) 0.2086(5) 0.2744(6) 0.072(2) Uani 1 1 d GDU
C1 C -0.1105(5) 0.1473(4) 0.1634(5) 0.075(2) Uani 1 1 d GDU
C2 C -0.1098(6) 0.0175(4) 0.1384(5) 0.088(2) Uani 1 1 d GDU
C3 C -0.2023(8) -0.0632(5) 0.0363(6) 0.100(3) Uani 1 1 d GDU
H3 H -0.2020 -0.1483 0.0198 0.120 Uiso 1 1 calc R
C4 C -0.2973(8) -0.0183(7) -0.0433(6) 0.106(3) Uani 1 1 d GDU
H4 H -0.3605 -0.0733 -0.1131 0.127 Uiso 1 1 calc R
C5 C -0.2977(8) 0.1088(8) -0.0186(6) 0.098(3) Uani 1 1 d GDU
H5 H -0.3612 0.1389 -0.0719 0.118 Uiso 1 1 calc R
C6 C -0.2031(7) 0.1910(6) 0.0857(6) 0.084(2) Uani 1 1 d GDU
H6 H -0.2035 0.2760 0.1022 0.100 Uiso 1 1 calc R
C8 C 0.0323(11) -0.1227(6) 0.2117(9) 0.128(6) Uani 1 1 d GDU
H8A H 0.0810 -0.1347 0.1479 0.154 Uiso 1 1 calc R
H8B H -0.0525 -0.1883 0.1885 0.154 Uiso 1 1 calc R
C9 C 0.1287(12) -0.1219(14) 0.3311(12) 0.100(4) Uani 1 1 d DU
H9A H 0.0904 -0.0837 0.3965 0.120 Uiso 1 1 calc R
H9B H 0.1315 -0.2073 0.3342 0.120 Uiso 1 1 calc R
C10 C 0.3804(12) -0.1051(9) 0.3237(9) 0.059(3) Uani 1 1 d .
C11 C 0.5090(11) -0.0205(8) 0.3410(8) 0.051(2) Uani 1 1 d .
C12 C 0.6272(14) -0.0660(11) 0.3180(11) 0.068(3) Uani 1 1 d .
H12 H 0.7121 -0.0110 0.3280 0.081 Uiso 1 1 calc R
C13 C 0.617(2) -0.1951(13) 0.2797(12) 0.092(5) Uani 1 1 d .
H13 H 0.6976 -0.2249 0.2673 0.110 Uiso 1 1 calc R
C14 C 0.496(2) -0.2776(11) 0.2602(12) 0.086(4) Uani 1 1 d .
H14 H 0.4910 -0.3631 0.2336 0.103 Uiso 1 1 calc R
C15 C 0.3751(18) -0.2316(10) 0.2812(11) 0.082(4) Uani 1 1 d .
H15 H 0.2896 -0.2878 0.2660 0.098 Uiso 1 1 calc R
C16 C 0.6293(9) 0.1915(8) 0.3826(9) 0.046(2) Uani 1 1 d .
H16A H 0.6359 0.1851 0.2999 0.055 Uiso 1 1 calc R
H16B H 0.7164 0.1750 0.4294 0.055 Uiso 1 1 calc R
C17 C 0.6099(8) 0.3199(7) 0.4392(8) 0.0400(18) Uani 1 1 d .
H17A H 0.6106 0.3263 0.5235 0.048 Uiso 1 1 calc R
H17B H 0.6902 0.3812 0.4390 0.048 Uiso 1 1 calc R
C18 C 0.4411(8) 0.3679(7) 0.2605(7) 0.0335(16) Uani 1 1 d .
C19 C 0.3025(8) 0.3894(7) 0.2400(7) 0.0343(16) Uani 1 1 d .
C20 C 0.2330(10) 0.4099(8) 0.1314(8) 0.047(2) Uani 1 1 d .
H20 H 0.1408 0.4250 0.1180 0.057 Uiso 1 1 calc R
C21 C 0.3064(13) 0.4071(9) 0.0436(9) 0.060(3) Uani 1 1 d .
H21 H 0.2631 0.4209 -0.0306 0.072 Uiso 1 1 calc R
C22 C 0.4465(12) 0.3836(10) 0.0646(9) 0.056(2) Uani 1 1 d .
H22 H 0.4921 0.3801 0.0028 0.068 Uiso 1 1 calc R
C23 C 0.5165(10) 0.3659(8) 0.1723(8) 0.047(2) Uani 1 1 d .
H23 H 0.6097 0.3530 0.1866 0.057 Uiso 1 1 calc R
C24 C 0.3630(8) 0.3599(7) 0.4205(7) 0.0334(16) Uani 1 1 d .
H24 H 0.3600 0.3503 0.4970 0.040 Uiso 1 1 calc R

loop_
_atom_site_aniso_label
_atom_site_aniso_U_11
_atom_site_aniso_U_22
_atom_site_aniso_U_33
_atom_site_aniso_U_23
_atom_site_aniso_U_13
_atom_site_aniso_U_12
Cu1 0.0257(5) 0.0271(5) 0.0472(6) 0.0089(4) 0.0092(4) 0.0073(4)
S1 0.0304(9) 0.0317(10) 0.0407(10) 0.0155(8) 0.0104(8) 0.0116(7)
O1 0.051(4) 0.050(4) 0.125(7) 0.044(4) 0.004(4) -0.001(3)
O2 0.043(3) 0.034(3) 0.064(4) 0.010(3) 0.015(3) 0.009(2)
O3 0.026(3) 0.035(3) 0.075(4) 0.018(3) 0.012(3) 0.007(2)
O4 0.029(3) 0.031(3) 0.060(4) 0.013(2) 0.009(2) 0.003(2)
O5 0.069(4) 0.063(4) 0.053(4) 0.027(3) 0.030(3) 0.042(3)
O6 0.060(4) 0.057(4) 0.048(3) 0.027(3) 0.009(3) 0.022(3)
N3 0.024(3) 0.033(3) 0.037(3) 0.008(3) 0.007(2) 0.004(2)
N4 0.031(3) 0.031(3) 0.040(3) 0.009(3) 0.012(3) 0.008(3)
N2 0.099(6) 0.072(5) 0.142(7) 0.019(5) 0.030(5) 0.017(5)
C7 0.072(4) 0.060(4) 0.121(5) 0.023(4) 0.015(4) 0.012(4)
N1 0.054(4) 0.046(3) 0.112(4) 0.015(3) 0.021(3) 0.013(3)
C1 0.067(3) 0.066(3) 0.092(3) 0.010(3) 0.033(3) 0.008(3)
C2 0.082(4) 0.071(3) 0.104(4) 0.006(3) 0.032(3) 0.010(3)
C3 0.098(4) 0.082(4) 0.107(4) 0.006(3) 0.029(3) 0.009(3)
C4 0.106(4) 0.094(4) 0.104(4) 0.011(3) 0.025(3) 0.009(4)
C5 0.100(4) 0.092(4) 0.092(4) 0.015(3) 0.024(3) 0.006(4)
C6 0.083(4) 0.082(4) 0.083(4) 0.017(3) 0.028(3) 0.006(3)
C8 0.126(8) 0.121(8) 0.136(8) 0.036(6) 0.032(6) 0.024(6)
C9 0.105(7) 0.087(6) 0.103(6) 0.053(5) 0.009(5) -0.007(5)
C10 0.070(7) 0.039(5) 0.055(6) 0.020(4) -0.009(5) 0.001(5)
C11 0.065(6) 0.037(5) 0.046(5) 0.010(4) 0.007(4) 0.016(4)
C12 0.083(8) 0.055(6) 0.073(7) 0.015(5) 0.026(6) 0.034(6)
C13 0.143(14) 0.073(9) 0.077(8) 0.014(7) 0.047(9) 0.062(10)
C14 0.142(14) 0.042(6) 0.068(8) 0.013(5) 0.021(8) 0.020(8)
C15 0.125(11) 0.039(6) 0.061(7) 0.017(5) -0.005(7) -0.001(6)
C16 0.035(4) 0.043(5) 0.061(5) 0.015(4) 0.011(4) 0.015(4)
C17 0.025(4) 0.039(4) 0.052(5) 0.011(4) 0.003(3) 0.004(3)
C18 0.034(4) 0.027(4) 0.038(4) 0.006(3) 0.012(3) 0.003(3)
C19 0.032(4) 0.029(4) 0.040(4) 0.008(3) 0.009(3) 0.004(3)
C20 0.045(5) 0.043(5) 0.048(5) 0.015(4) 0.001(4) 0.006(4)
C21 0.082(7) 0.052(6) 0.037(5) 0.014(4) 0.004(5) -0.004(5)
C22 0.067(6) 0.058(6) 0.044(5) 0.014(4) 0.022(5) 0.002(5)
C23 0.045(5) 0.044(5) 0.056(5) 0.010(4) 0.025(4) 0.003(4)
C24 0.031(4) 0.030(4) 0.037(4) 0.006(3) 0.010(3) 0.006(3)

loop_
_atom_type_symbol
_atom_type_description
_atom_type_scat_dispersion_real
_atom_type_scat_dispersion_imag
_atom_type_scat_source
C C 0.0033 0.0016 'International Tables Vol C Tables 4.2.6.8 and 6.1.1.4'
H H 0.0000 0.0000 'International Tables Vol C Tables 4.2.6.8 and 6.1.1.4'
N N 0.0061 0.0033 'International Tables Vol C Tables 4.2.6.8 and 6.1.1.4'
O O 0.0106 0.0060 'International Tables Vol C Tables 4.2.6.8 and 6.1.1.4'
S S 0.1246 0.1234 'International Tables Vol C Tables 4.2.6.8 and 6.1.1.4'
Cu Cu 0.3201 1.2651 'International Tables Vol C Tables 4.2.6.8 and 6.1.1.4'

loop_
_geom_angle_atom_site_label_1
_geom_angle_atom_site_label_2
_geom_angle_atom_site_label_3
_geom_angle
_geom_angle_site_symmetry_3
N4 Cu1 N1 92.1(3) .
N4 Cu1 O3 160.2(3) .
N1 Cu1 O3 95.2(3) .
N4 Cu1 O4 96.3(2) .
N1 Cu1 O4 159.0(3) .
O3 Cu1 O4 71.0(2) .
N4 Cu1 O5 90.4(3) 2_566
N1 Cu1 O5 96.0(3) 2_566
O3 Cu1 O5 107.0(3) 2_566
O4 Cu1 O5 103.1(2) 2_566
O6 S1 O5 111.1(4) .
O6 S1 O4 112.1(4) .
O5 S1 O4 110.4(4) .
O6 S1 O3 112.0(4) .
O5 S1 O3 109.9(4) .
O4 S1 O3 100.8(3) .
C10 O1 C9 125.4(10) .
C11 O2 C16 117.0(7) .
S1 O3 Cu1 94.6(3) .
S1 O4 Cu1 93.6(3) .
S1 O5 Cu1 129.6(3) 2_566
C24 N3 C18 107.0(6) .
C24 N3 C17 125.2(7) .
C18 N3 C17 127.7(7) .
C24 N4 C19 105.9(6) .
C24 N4 Cu1 129.8(5) .
C19 N4 Cu1 123.8(5) .
C2 N2 C7 108.0 .
C2 N2 C8 115.5 .
C7 N2 C8 135.0 .
N2 C7 N1 108.0 .
N2 C7 H7 126.0 .
N1 C7 H7 126.0 .
C1 N1 C7 108.0 .
C1 N1 Cu1 129.0(3) .
C7 N1 Cu1 122.8(3) .
C6 C1 C2 120.1 .
C6 C1 N1 131.9 .
C2 C1 N1 108.0 .
C3 C2 C1 120.0 .
C3 C2 N2 132.0 .
C1 C2 N2 108.0 .
C2 C3 C4 119.9 .
C2 C3 H3 120.1 .
C4 C3 H3 120.1 .
C3 C4 C5 120.0 .
C3 C4 H4 120.0 .
C5 C4 H4 120.0 .
C6 C5 C4 120.0 .
C6 C5 H5 120.0 .
C4 C5 H5 120.0 .
C1 C6 C5 120.1 .
C1 C6 H6 120.0 .
C5 C6 H6 120.0 .
N2 C8 C9 103.7(8) .
N2 C8 H8A 111.0 .
C9 C8 H8A 111.0 .
N2 C8 H8B 111.0 .
C9 C8 H8B 111.0 .
H8A C8 H8B 109.0 .
O1 C9 C8 112.0(9) .
O1 C9 H9A 109.2 .
C8 C9 H9A 109.2 .
O1 C9 H9B 109.2 .
C8 C9 H9B 109.2 .
H9A C9 H9B 107.9 .
O1 C10 C15 125.6(11) .
O1 C10 C11 116.0(8) .
C15 C10 C11 118.5(12) .
O2 C11 C12 124.3(10) .
O2 C11 C10 116.1(9) .
C12 C11 C10 119.6(9) .
C11 C12 C13 119.4(13) .
C11 C12 H12 120.3 .
C13 C12 H12 120.3 .
C14 C13 C12 122.4(14) .
C14 C13 H13 118.8 .
C12 C13 H13 118.8 .
C13 C14 C15 118.3(11) .
C13 C14 H14 120.9 .
C15 C14 H14 120.9 .
C10 C15 C14 121.9(13) .
C10 C15 H15 119.1 .
C14 C15 H15 119.1 .
O2 C16 C17 107.6(7) .
O2 C16 H16A 110.2 .
C17 C16 H16A 110.2 .
O2 C16 H16B 110.2 .
C17 C16 H16B 110.2 .
H16A C16 H16B 108.5 .
N3 C17 C16 113.6(7) .
N3 C17 H17A 108.9 .
C16 C17 H17A 108.9 .
N3 C17 H17B 108.9 .
C16 C17 H17B 108.9 .
H17A C17 H17B 107.7 .
N3 C18 C19 106.3(6) .
N3 C18 C23 131.9(8) .
C19 C18 C23 121.8(8) .
C20 C19 C18 121.5(8) .
C20 C19 N4 130.6(8) .
C18 C19 N4 107.9(7) .
C19 C20 C21 117.1(9) .
C19 C20 H20 121.5 .
C21 C20 H20 121.5 .
C20 C21 C22 121.1(9) .
C20 C21 H21 119.5 .
C22 C21 H21 119.5 .
C23 C22 C21 122.0(9) .
C23 C22 H22 119.0 .
C21 C22 H22 119.0 .
C22 C23 C18 116.5(9) .
C22 C23 H23 121.7 .
C18 C23 H23 121.7 .
N4 C24 N3 112.8(7) .
N4 C24 H24 123.6 .
N3 C24 H24 123.6 .

loop_
_geom_bond_atom_site_label_1
_geom_bond_atom_site_label_2
_geom_bond_distance
_geom_bond_site_symmetry_2
Cu1 N4 1.962(6) .
Cu1 N1 1.964(5) .
Cu1 O3 1.979(5) .
Cu1 O4 2.009(5) .
Cu1 O5 2.232(6) 2_566
S1 O6 1.432(6) .
S1 O5 1.456(6) .
S1 O4 1.499(6) .
S1 O3 1.507(6) .
O1 C10 1.340(14) .
O1 C9 1.448(10) .
O2 C11 1.365(10) .
O2 C16 1.434(11) .
O5 Cu1 2.232(6) 2_566
N3 C24 1.344(10) .
N3 C18 1.382(10) .
N3 C17 1.471(9) .
N4 C24 1.313(10) .
N4 C19 1.403(10) .
N2 C2 1.4200 .
N2 C7 1.4200 .
N2 C8 1.4357 .
C7 N1 1.4200 .
C7 H7 0.9300 .
N1 C1 1.4200 .
C1 C6 1.3552 .
C1 C2 1.4200 .
C2 C3 1.3624 .
C3 C4 1.3900 .
C3 H3 0.9300 .
C4 C5 1.3900 .
C4 H4 0.9300 .
C5 C6 1.3900 .
C5 H5 0.9300 .
C6 H6 0.9300 .
C8 C9 1.492(10) .
C8 H8A 0.9700 .
C8 H8B 0.9700 .
C9 H9A 0.9700 .
C9 H9B 0.9700 .
C10 C15 1.383(15) .
C10 C11 1.411(15) .
C11 C12 1.391(15) .
C12 C13 1.398(17) .
C12 H12 0.9300 .
C13 C14 1.34(2) .
C13 H13 0.9300 .
C14 C15 1.41(2) .
C14 H14 0.9300 .
C15 H15 0.9300 .
C16 C17 1.503(12) .
C16 H16A 0.9700 .
C16 H16B 0.9700 .
C17 H17A 0.9700 .
C17 H17B 0.9700 .
C18 C19 1.393(11) .
C18 C23 1.399(11) .
C19 C20 1.379(11) .
C20 C21 1.381(14) .
C20 H20 0.9300 .
C21 C22 1.416(16) .
C21 H21 0.9300 .
C22 C23 1.360(14) .
C22 H22 0.9300 .
C23 H23 0.9300 .
C24 H24 0.9300 .

loop_
_geom_torsion_atom_site_label_1
_geom_torsion_atom_site_label_2
_geom_torsion_atom_site_label_3
_geom_torsion_atom_site_label_4
_geom_torsion
_geom_torsion_site_symmetry_1
_geom_torsion_site_symmetry_4
O6 S1 O3 Cu1 120.3(4) . .
O5 S1 O3 Cu1 -115.6(3) . .
O4 S1 O3 Cu1 1.0(4) . .
N4 Cu1 O3 S1 -52.9(9) . .
N1 Cu1 O3 S1 -164.4(3) . .
O4 Cu1 O3 S1 -0.7(3) . .
O5 Cu1 O3 S1 97.6(3) 2_566 .
O6 S1 O4 Cu1 -120.2(3) . .
O5 S1 O4 Cu1 115.2(3) . .
O3 S1 O4 Cu1 -0.9(4) . .
N4 Cu1 O4 S1 165.1(3) . .
N1 Cu1 O4 S1 51.9(9) . .
O3 Cu1 O4 S1 0.7(3) . .
O5 Cu1 O4 S1 -103.0(3) 2_566 .
O6 S1 O5 Cu1 -175.9(5) . 2_566
O4 S1 O5 Cu1 -50.8(6) . 2_566
O3 S1 O5 Cu1 59.5(6) . 2_566
N1 Cu1 N4 C24 -87.4(7) . .
O3 Cu1 N4 C24 160.6(7) . .
O4 Cu1 N4 C24 111.9(7) . .
O5 Cu1 N4 C24 8.6(7) 2_566 .
N1 Cu1 N4 C19 82.5(6) . .
O3 Cu1 N4 C19 -29.5(11) . .
O4 Cu1 N4 C19 -78.2(6) . .
O5 Cu1 N4 C19 178.6(6) 2_566 .
C2 N2 C7 N1 0.0 . .
C8 N2 C7 N1 164.5 . .
N2 C7 N1 C1 0.0 . .
N2 C7 N1 Cu1 -175.0(5) . .
N4 Cu1 N1 C1 -119.5(4) . .
O3 Cu1 N1 C1 42.1(4) . .
O4 Cu1 N1 C1 -5.6(10) . .
O5 Cu1 N1 C1 149.9(4) 2_566 .
N4 Cu1 N1 C7 54.3(4) . .
O3 Cu1 N1 C7 -144.1(4) . .
O4 Cu1 N1 C7 168.2(6) . .
O5 Cu1 N1 C7 -36.3(4) 2_566 .
C7 N1 C1 C6 180.0 . .
Cu1 N1 C1 C6 -5.4(5) . .
C7 N1 C1 C2 0.0 . .
Cu1 N1 C1 C2 174.6(5) . .
C6 C1 C2 C3 0.0 . .
N1 C1 C2 C3 180.0 . .
C6 C1 C2 N2 180.0 . .
N1 C1 C2 N2 0.0 . .
C7 N2 C2 C3 180.0 . .
C8 N2 C2 C3 12.1 . .
C7 N2 C2 C1 0.0 . .
C8 N2 C2 C1 -167.9 . .
C1 C2 C3 C4 0.0 . .
N2 C2 C3 C4 180.0 . .
C2 C3 C4 C5 0.0 . .
C3 C4 C5 C6 0.0 . .
C2 C1 C6 C5 0.0 . .
N1 C1 C6 C5 180.0 . .
C4 C5 C6 C1 0.0 . .
C2 N2 C8 C9 -172.3(8) . .
C7 N2 C8 C9 24.0(8) . .
C10 O1 C9 C8 -94.4(14) . .
N2 C8 C9 O1 -78.7(13) . .
C9 O1 C10 C15 -4.2(17) . .
C9 O1 C10 C11 175.4(9) . .
C16 O2 C11 C12 10.3(13) . .
C16 O2 C11 C10 -170.8(8) . .
O1 C10 C11 O2 -0.2(13) . .
C15 C10 C11 O2 179.5(9) . .
O1 C10 C11 C12 178.7(9) . .
C15 C10 C11 C12 -1.6(15) . .
O2 C11 C12 C13 178.0(10) . .
C10 C11 C12 C13 -0.9(16) . .
C11 C12 C13 C14 2(2) . .
C12 C13 C14 C15 -1(2) . .
O1 C10 C15 C14 -177.5(11) . .
C11 C10 C15 C14 2.9(16) . .
C13 C14 C15 C10 -1.6(19) . .
C11 O2 C16 C17 -176.0(7) . .
C24 N3 C17 C16 108.9(9) . .
C18 N3 C17 C16 -67.4(10) . .
O2 C16 C17 N3 -57.5(9) . .
C24 N3 C18 C19 0.7(8) . .
C17 N3 C18 C19 177.5(7) . .
C24 N3 C18 C23 -178.7(8) . .
C17 N3 C18 C23 -1.8(13) . .
N3 C18 C19 C20 -179.5(7) . .
C23 C18 C19 C20 -0.1(12) . .
N3 C18 C19 N4 -0.2(8) . .
C23 C18 C19 N4 179.3(7) . .
C24 N4 C19 C20 178.9(8) . .
Cu1 N4 C19 C20 6.9(11) . .
C24 N4 C19 C18 -0.4(8) . .
Cu1 N4 C19 C18 -172.4(5) . .
C18 C19 C20 C21 0.5(12) . .
N4 C19 C20 C21 -178.7(8) . .
C19 C20 C21 C22 0.3(14) . .
C20 C21 C22 C23 -1.7(15) . .
C21 C22 C23 C18 2.1(14) . .
N3 C18 C23 C22 178.1(8) . .
C19 C18 C23 C22 -1.2(12) . .
C19 N4 C24 N3 0.9(8) . .
Cu1 N4 C24 N3 172.2(5) . .
C18 N3 C24 N4 -1.0(8) . .
C17 N3 C24 N4 -178.0(6) . .
